data_7042512
loop_
_publ_author_name
'Sztorch, Bogna'
'Fr\;ackowiak, Dawid'
'Pyziak, Jadwiga'
'Czapik, Agnieszka'
'Hoffmann, Marcin'
'Marciniec, Bogdan'

_publ_section_title
;
 Highly selective synthesis of substituted (E)-alkenylsilatranes via
 catalytic trans-silylation and mechanistic implications.
;
_journal_issue 15
_journal_name_full 'Dalton transactions (Cambridge, England : 2003)'
_journal_page_first 4975
_journal_page_last 4981
_journal_paper_doi 10.1039/c7dt00201g
_journal_volume 46
_journal_year 2017
_chemical_formula_moiety 'C14 H18 Cl N O3 Si'
_chemical_formula_sum 'C14 H18 Cl N O3 Si'
_chemical_formula_weight 311.83
_space_group_crystal_system orthorhombic
_space_group_IT_number 61
_space_group_name_Hall '-P 2ac 2ab'
_space_group_name_H-M_alt 'P b c a'
_symmetry_space_group_name_Hall '-P 2ac 2ab'
_symmetry_space_group_name_H-M 'P b c a'
_atom_sites_solution_hydrogens mixed
_audit_creation_method SHELXL-2014/7
_audit_update_record
;
2016-12-22 deposited with the CCDC.
2017-03-16 downloaded from the CCDC.
;
_cell_angle_alpha 90
_cell_angle_beta 90
_cell_angle_gamma 90
_cell_formula_units_Z 8
_cell_length_a 11.5758(6)
_cell_length_b 14.1553(7)
_cell_length_c 18.2251(9)
_cell_measurement_reflns_used 4618
_cell_measurement_temperature 293(2)
_cell_measurement_theta_max 25.5830
_cell_measurement_theta_min 3.7850
_cell_volume 2986.3(3)
_computing_cell_refinement 'CrysAlisPro 1.171.38.41r (Rigaku OD, 2015)'
_computing_data_collection 'CrysAlisPro 1.171.38.41r (Rigaku OD, 2015)'
_computing_data_reduction 'CrysAlisPro 1.171.38.41r (Rigaku OD, 2015)'
_computing_structure_refinement 'SHELXL-2014/7 (Sheldrick, 2014)'
_computing_structure_solution 'SHELXT-2014/7 (Sheldrick, 2014)'
_diffrn_ambient_temperature 293(2)
_diffrn_detector_area_resol_mean 8.0169
_diffrn_measured_fraction_theta_full 0.994
_diffrn_measured_fraction_theta_max 0.994
_diffrn_measurement_device_type 'New Xcalibur, EosS2'
_diffrn_measurement_method '\w scans'
_diffrn_radiation_type MoK\a
_diffrn_radiation_wavelength 0.71073
_diffrn_reflns_av_R_equivalents 0.0597
_diffrn_reflns_av_unetI/netI 0.0389
_diffrn_reflns_Laue_measured_fraction_full 0.994
_diffrn_reflns_Laue_measured_fraction_max 0.994
_diffrn_reflns_limit_h_max 13
_diffrn_reflns_limit_h_min -13
_diffrn_reflns_limit_k_max 16
_diffrn_reflns_limit_k_min -16
_diffrn_reflns_limit_l_max 21
_diffrn_reflns_limit_l_min -21
_diffrn_reflns_number 20303
_diffrn_reflns_point_group_measured_fraction_full 0.994
_diffrn_reflns_point_group_measured_fraction_max 0.994
_diffrn_reflns_theta_full 25.023
_diffrn_reflns_theta_max 25.023
_diffrn_reflns_theta_min 4.171
_diffrn_source 'fine-focus sealed X-ray tube'
_exptl_absorpt_coefficient_mu 0.342
_exptl_absorpt_correction_T_max 1.00000
_exptl_absorpt_correction_T_min 0.99235
_exptl_absorpt_correction_type multi-scan
_exptl_absorpt_process_details
;
CrysAlisPro 1.171.38.41r (Rigaku Oxford Diffraction, 2015)
Empirical absorption correction using spherical harmonics,
 implemented in SCALE3 ABSPACK scaling algorithm.
;
_exptl_crystal_colour colourless
_exptl_crystal_density_diffrn 1.387
_exptl_crystal_description plate
_exptl_crystal_F_000 1312
_exptl_crystal_size_max 0.25
_exptl_crystal_size_mid 0.20
_exptl_crystal_size_min 0.10
_refine_diff_density_max 0.220
_refine_diff_density_min -0.246
_refine_diff_density_rms 0.037
_refine_ls_extinction_method none
_refine_ls_goodness_of_fit_ref 1.062
_refine_ls_hydrogen_treatment constr
_refine_ls_matrix_type full
_refine_ls_number_parameters 209
_refine_ls_number_reflns 2629
_refine_ls_number_restraints 0
_refine_ls_restrained_S_all 1.062
_refine_ls_R_factor_all 0.0645
_refine_ls_R_factor_gt 0.0439
_refine_ls_shift/su_max 0.000
_refine_ls_shift/su_mean 0.000
_refine_ls_structure_factor_coef Fsqd
_refine_ls_weighting_details 'w=1/[\s^2^(Fo^2^)+(0.0316P)^2^+1.1365P] where P=(Fo^2^+2Fc^2^)/3'
_refine_ls_weighting_scheme calc
_refine_ls_wR_factor_gt 0.0870
_refine_ls_wR_factor_ref 0.0953
_reflns_Friedel_coverage 0.000
_reflns_number_gt 2031
_reflns_number_total 2629
_reflns_threshold_expression 'I > 2\s(I)'
_cod_data_source_file c7dt00201g2.cif
_cod_data_source_block shelx
_cod_depositor_comments 'Adding full bibliography for 7042512--7042514.cif.'
_cod_database_code 7042512
_shelx_shelxl_version_number 2014/7
_shelx_space_group_comment
;
The symmetry employed for this shelxl refinement is uniquely defined
by the following loop, which should always be used as a source of
symmetry information in preference to the above space-group names.
They are only intended as comments.
;

loop_
_space_group_symop_operation_xyz
'x, y, z'
'-x+1/2, -y, z+1/2'
'-x, y+1/2, -z+1/2'
'x+1/2, -y+1/2, -z'
'-x, -y, -z'
'x-1/2, y, -z-1/2'
'x, -y-1/2, z-1/2'
'-x-1/2, y-1/2, z'

loop_
_atom_site_label
_atom_site_type_symbol
_atom_site_fract_x
_atom_site_fract_y
_atom_site_fract_z
_atom_site_U_iso_or_equiv
_atom_site_adp_type
_atom_site_occupancy
_atom_site_site_symmetry_order
_atom_site_calc_flag
_atom_site_refinement_flags_posn
_atom_site_refinement_flags_adp
_atom_site_refinement_flags_occupancy
C2' C 0.8035(5) 0.8701(3) 0.6559(3) 0.0542(14) Uani 0.695(9) 1 d . . P
H2'A H 0.8718 0.8982 0.6762 0.065 Uiso 0.695(9) 1 d R U P
H2'B H 0.7588 0.9184 0.6322 0.065 Uiso 0.695(9) 1 d R U P
C4' C 0.9348(4) 0.7396(4) 0.6244(4) 0.0607(15) Uani 0.695(9) 1 d . . P
H4'A H 1.0041 0.7664 0.6042 0.073 Uiso 0.695(9) 1 d R U P
H4'B H 0.9415 0.7382 0.6769 0.073 Uiso 0.695(9) 1 d R U P
C6' C 0.8380(5) 0.8297(5) 0.5268(3) 0.0611(16) Uani 0.695(9) 1 d . . P
H6'A H 0.8704 0.8921 0.5246 0.073 Uiso 0.695(9) 1 d R U P
H6'B H 0.8843 0.7881 0.4974 0.073 Uiso 0.695(9) 1 d R U P
C2 C 0.8513(10) 0.8225(10) 0.6792(6) 0.060(4) Uani 0.305(9) 1 d . . P
H2A H 0.9020 0.7790 0.7036 0.072 Uiso 0.305(9) 1 d R U P
H2B H 0.8846 0.8846 0.6815 0.072 Uiso 0.305(9) 1 d R U P
C4 C 0.9310(10) 0.7375(9) 0.5727(11) 0.072(4) Uani 0.305(9) 1 d . . P
H4A H 0.9314 0.7415 0.5201 0.086 Uiso 0.305(9) 1 d R U P
H4B H 1.0036 0.7606 0.5908 0.086 Uiso 0.305(9) 1 d R U P
C6 C 0.7976(14) 0.8690(10) 0.5525(9) 0.068(4) Uani 0.305(9) 1 d . . P
H6A H 0.7648 0.9219 0.5780 0.082 Uiso 0.305(9) 1 d R U P
H6B H 0.8644 0.8905 0.5260 0.082 Uiso 0.305(9) 1 d R U P
C1 C 0.7332(2) 0.82241(18) 0.71502(14) 0.0534(7) Uani 1 1 d . . .
H1A H 0.6957 0.8820 0.7068 0.064 Uiso 0.305(9) 1 d R U P
H1B H 0.7408 0.8134 0.7670 0.064 Uiso 0.305(9) 1 d R U P
H1C H 0.6838 0.8678 0.7383 0.064 Uiso 0.695(9) 1 d R U P
H1D H 0.7841 0.7967 0.7515 0.064 Uiso 0.695(9) 1 d R U P
C3 C 0.9140(2) 0.6398(2) 0.59530(18) 0.0663(8) Uani 1 1 d . . .
H3A H 0.9507 0.6302 0.6420 0.080 Uiso 0.305(9) 1 d R U P
H3B H 0.9498 0.5980 0.5605 0.080 Uiso 0.305(9) 1 d R U P
H3C H 0.9594 0.5949 0.6223 0.080 Uiso 0.695(9) 1 d R U P
H3D H 0.9368 0.6370 0.5447 0.080 Uiso 0.695(9) 1 d R U P
C5 C 0.7161(2) 0.8291(2) 0.49923(15) 0.0635(8) Uani 1 1 d . . .
H5A H 0.7552 0.8100 0.4552 0.076 Uiso 0.305(9) 1 d R U P
H5B H 0.6616 0.8774 0.4862 0.076 Uiso 0.305(9) 1 d R U P
H5C H 0.7145 0.8271 0.4466 0.076 Uiso 0.695(9) 1 d R U P
H5D H 0.6788 0.8863 0.5148 0.076 Uiso 0.695(9) 1 d R U P
C7 C 0.56831(19) 0.61352(15) 0.60642(12) 0.0368(5) Uani 1 1 d . . .
H7 H 0.5693 0.5663 0.5709 0.044 Uiso 1 1 calc R U .
C8 C 0.4787(2) 0.61332(15) 0.65171(12) 0.0380(6) Uani 1 1 d . . .
H8 H 0.4820 0.6566 0.6901 0.046 Uiso 1 1 calc R U .
C9 C 0.37491(19) 0.55372(15) 0.64925(11) 0.0336(5) Uani 1 1 d . . .
C10 C 0.2811(2) 0.57435(16) 0.69411(12) 0.0411(6) Uani 1 1 d . . .
H10 H 0.2874 0.6233 0.7279 0.049 Uiso 1 1 calc R U .
C11 C 0.1792(2) 0.52468(16) 0.69005(13) 0.0447(6) Uani 1 1 d . . .
H11 H 0.1173 0.5402 0.7203 0.054 Uiso 1 1 calc R U .
C12 C 0.1701(2) 0.45199(17) 0.64071(13) 0.0439(6) Uani 1 1 d . . .
C13 C 0.2615(2) 0.42794(16) 0.59641(12) 0.0451(6) Uani 1 1 d . . .
H13 H 0.2549 0.3781 0.5634 0.054 Uiso 1 1 calc R U .
C14 C 0.3626(2) 0.47810(15) 0.60124(12) 0.0394(5) Uani 1 1 d . . .
H14 H 0.4245 0.4611 0.5716 0.047 Uiso 1 1 calc R U .
N1 N 0.83491(16) 0.79515(13) 0.60276(10) 0.0424(5) Uani 1 1 d . . .
O1 O 0.66521(13) 0.74926(11) 0.68480(8) 0.0454(4) Uani 1 1 d . . .
O2 O 0.79595(14) 0.61690(11) 0.60148(9) 0.0530(5) Uani 1 1 d . . .
O3 O 0.65572(13) 0.75063(11) 0.52788(8) 0.0473(4) Uani 1 1 d . . .
Si1 Si 0.69272(5) 0.69742(4) 0.60557(3) 0.03369(18) Uani 1 1 d . . .
Cl1 Cl 0.04371(6) 0.38601(5) 0.63659(5) 0.0755(3) Uani 1 1 d . . .

loop_
_atom_site_aniso_label
_atom_site_aniso_U_11
_atom_site_aniso_U_22
_atom_site_aniso_U_33
_atom_site_aniso_U_23
_atom_site_aniso_U_13
_atom_site_aniso_U_12
C2' 0.063(3) 0.039(3) 0.061(3) 0.000(2) -0.002(2) -0.013(2)
C4' 0.034(2) 0.068(3) 0.079(4) 0.008(3) -0.008(3) -0.004(2)
C6' 0.058(4) 0.069(4) 0.056(3) 0.019(3) 0.003(2) -0.021(3)
C2 0.059(7) 0.057(8) 0.063(7) -0.004(6) -0.007(5) -0.022(6)
C4 0.035(6) 0.077(8) 0.104(11) -0.002(9) 0.018(7) -0.003(5)
C6 0.075(11) 0.056(9) 0.074(10) 0.025(7) -0.015(7) -0.026(7)
C1 0.0575(17) 0.0511(16) 0.0517(15) -0.0128(13) -0.0007(13) -0.0128(13)
C3 0.0400(17) 0.0626(19) 0.096(2) -0.0026(17) 0.0013(15) 0.0101(14)
C5 0.072(2) 0.0621(18) 0.0562(17) 0.0263(14) -0.0103(15) -0.0194(15)
C7 0.0418(14) 0.0333(12) 0.0353(12) -0.0007(10) 0.0000(11) 0.0001(10)
C8 0.0452(14) 0.0349(13) 0.0340(13) -0.0041(10) -0.0008(10) -0.0034(11)
C9 0.0374(13) 0.0320(12) 0.0313(12) 0.0032(9) 0.0002(10) 0.0001(10)
C10 0.0493(15) 0.0366(13) 0.0375(13) -0.0045(10) 0.0056(11) -0.0011(11)
C11 0.0393(15) 0.0481(15) 0.0467(14) 0.0049(12) 0.0077(11) 0.0012(12)
C12 0.0387(14) 0.0419(14) 0.0511(15) 0.0093(12) -0.0052(11) -0.0078(11)
C13 0.0522(16) 0.0379(13) 0.0451(14) -0.0048(11) -0.0040(12) -0.0080(12)
C14 0.0416(14) 0.0376(13) 0.0391(12) -0.0035(11) 0.0065(11) -0.0009(11)
N1 0.0391(12) 0.0430(12) 0.0451(12) 0.0048(10) -0.0004(9) -0.0053(9)
O1 0.0459(10) 0.0490(10) 0.0412(9) -0.0090(8) 0.0034(7) -0.0125(8)
O2 0.0390(10) 0.0395(10) 0.0804(13) 0.0033(9) 0.0030(9) 0.0057(8)
O3 0.0479(10) 0.0513(10) 0.0426(10) 0.0136(8) -0.0085(8) -0.0126(8)
Si1 0.0331(4) 0.0331(3) 0.0348(3) 0.0023(3) -0.0006(3) -0.0009(3)
Cl1 0.0477(5) 0.0719(5) 0.1070(7) 0.0049(4) -0.0065(4) -0.0236(4)

loop_
_atom_type_symbol
_atom_type_description
_atom_type_scat_dispersion_real
_atom_type_scat_dispersion_imag
_atom_type_scat_source
C C 0.0033 0.0016 'International Tables Vol C Tables 4.2.6.8 and 6.1.1.4'
H H 0.0000 0.0000 'International Tables Vol C Tables 4.2.6.8 and 6.1.1.4'
N N 0.0061 0.0033 'International Tables Vol C Tables 4.2.6.8 and 6.1.1.4'
O O 0.0106 0.0060 'International Tables Vol C Tables 4.2.6.8 and 6.1.1.4'
Si Si 0.0817 0.0704 'International Tables Vol C Tables 4.2.6.8 and 6.1.1.4'
Cl Cl 0.1484 0.1585 'International Tables Vol C Tables 4.2.6.8 and 6.1.1.4'

loop_
_geom_angle_atom_site_label_1
_geom_angle_atom_site_label_2
_geom_angle_atom_site_label_3
_geom_angle
N1 C2' C1 106.2(3)
N1 C2' H2'A 110.3
C1 C2' H2'A 110.8
N1 C2' H2'B 110.4
C1 C2' H2'B 110.4
H2'A C2' H2'B 108.7
N1 C4' C3 106.3(3)
N1 C4' H4'A 110.4
C3 C4' H4'A 111.4
N1 C4' H4'B 110.3
C3 C4' H4'B 109.8
H4'A C4' H4'B 108.8
N1 C6' C5 106.9(4)
N1 C6' H6'A 110.7
C5 C6' H6'A 111.1
N1 C6' H6'B 109.6
C5 C6' H6'B 109.6
H6'A C6' H6'B 108.8
N1 C2 C1 107.1(7)
N1 C2 H2A 110.6
C1 C2 H2A 110.6
N1 C2 H2B 109.7
C1 C2 H2B 110.2
H2A C2 H2B 108.8
C3 C4 N1 108.5(8)
C3 C4 H4A 109.8
N1 C4 H4A 109.9
C3 C4 H4B 110.2
N1 C4 H4B 109.9
H4A C4 H4B 108.6
N1 C6 C5 109.3(8)
N1 C6 H6A 111.9
C5 C6 H6A 111.5
N1 C6 H6B 107.8
C5 C6 H6B 107.9
H6A C6 H6B 108.4
O1 C1 C2' 110.5(2)
O1 C1 C2 109.6(4)
O1 C1 H1A 109.3
C2 C1 H1A 109.9
O1 C1 H1B 109.8
C2 C1 H1B 110.0
H1A C1 H1B 108.2
O1 C1 H1C 109.3
C2' C1 H1C 109.8
O1 C1 H1D 109.6
C2' C1 H1D 109.5
H1A C1 H1D 135.9
O2 C3 C4 111.8(5)
O2 C3 C4' 109.7(3)
O2 C3 H3A 109.0
C4 C3 H3A 109.0
O2 C3 H3B 109.2
C4 C3 H3B 109.8
H3A C3 H3B 107.9
O2 C3 H3C 109.8
C4' C3 H3C 110.4
O2 C3 H3D 109.5
C4' C3 H3D 109.1
H3C C3 H3D 108.4
O3 C5 C6 112.2(5)
O3 C5 C6' 110.3(3)
O3 C5 H5A 108.7
C6 C5 H5A 111.0
O3 C5 H5B 109.0
C6 C5 H5B 108.2
H5A C5 H5B 107.7
O3 C5 H5C 109.7
C6' C5 H5C 110.7
O3 C5 H5D 109.3
C6' C5 H5D 108.7
H5C C5 H5D 108.2
C8 C7 Si1 127.59(17)
C8 C7 H7 116.2
Si1 C7 H7 116.2
C7 C8 C9 128.5(2)
C7 C8 H8 115.8
C9 C8 H8 115.8
C14 C9 C10 116.8(2)
C14 C9 C8 123.1(2)
C10 C9 C8 120.03(19)
C11 C10 C9 122.1(2)
C11 C10 H10 119.0
C9 C10 H10 119.0
C12 C11 C10 119.0(2)
C12 C11 H11 120.5
C10 C11 H11 120.5
C11 C12 C13 120.9(2)
C11 C12 Cl1 119.76(19)
C13 C12 Cl1 119.34(19)
C14 C13 C12 119.4(2)
C14 C13 H13 120.3
C12 C13 H13 120.3
C13 C14 C9 121.8(2)
C13 C14 H14 119.1
C9 C14 H14 119.1
C6 N1 C2 116.7(7)
C4' N1 C6' 114.6(3)
C4' N1 C2' 113.9(3)
C6' N1 C2' 112.6(3)
C6 N1 C4 112.6(8)
C2 N1 C4 113.7(7)
C4' N1 Si1 104.8(2)
C6 N1 Si1 104.5(6)
C2 N1 Si1 104.3(4)
C6' N1 Si1 104.8(3)
C2' N1 Si1 104.9(2)
C4 N1 Si1 103.2(5)
C1 O1 Si1 124.02(15)
C3 O2 Si1 123.12(16)
C5 O3 Si1 122.98(15)
O1 Si1 O2 119.04(9)
O1 Si1 O3 119.65(9)
O2 Si1 O3 117.44(9)
O1 Si1 C7 97.28(9)
O2 Si1 C7 96.86(9)
O3 Si1 C7 95.55(9)
O1 Si1 N1 83.26(8)
O2 Si1 N1 83.64(8)
O3 Si1 N1 83.41(8)
C7 Si1 N1 178.96(9)

loop_
_geom_bond_atom_site_label_1
_geom_bond_atom_site_label_2
_geom_bond_distance
C2' N1 1.482(5)
C2' C1 1.509(5)
C2' H2'A 0.9600
C2' H2'B 0.9602
C4' N1 1.452(5)
C4' C3 1.529(6)
C4' H4'A 0.9600
C4' H4'B 0.9600
C6' N1 1.469(6)
C6' C5 1.497(6)
C6' H6'A 0.9601
C6' H6'B 0.9600
C2 N1 1.459(10)
C2 C1 1.515(11)
C2 H2A 0.9600
C2 H2B 0.9600
C4 C3 1.457(13)
C4 N1 1.485(11)
C4 H4A 0.9600
C4 H4B 0.9600
C6 N1 1.456(13)
C6 C5 1.466(14)
C6 H6A 0.9601
C6 H6B 0.9600
C1 O1 1.412(3)
C1 H1A 0.9600
C1 H1B 0.9600
C1 H1C 0.9601
C1 H1D 0.9599
C3 O2 1.409(3)
C3 H3A 0.9600
C3 H3B 0.9601
C3 H3C 0.9600
C3 H3D 0.9601
C5 O3 1.413(3)
C5 H5A 0.9599
C5 H5B 0.9601
C5 H5C 0.9599
C5 H5D 0.9599
C7 C8 1.325(3)
C7 Si1 1.867(2)
C7 H7 0.9300
C8 C9 1.469(3)
C8 H8 0.9300
C9 C14 1.390(3)
C9 C10 1.391(3)
C10 C11 1.375(3)
C10 H10 0.9300
C11 C12 1.370(3)
C11 H11 0.9300
C12 C13 1.374(3)
C12 Cl1 1.738(2)
C13 C14 1.371(3)
C13 H13 0.9300
C14 H14 0.9300
N1 Si1 2.1507(19)
O1 Si1 1.6507(16)
O2 Si1 1.6531(16)
O3 Si1 1.6601(15)
